data_7155198
loop_
_publ_author_name
'Mino, Takashi'
'Nishikawa, Kenji'
'Asano, Moeko'
'Shima, Yamato'
'Ebisawa, Toshibumi'
'Yoshida, Yasushi'
'Sakamoto, Masami'

_publ_section_title
;
 Chiral N-1-adamantyl-N-trans-cinnamylaniline type ligands: synthesis and
 application to palladium-catalyzed asymmetric allylic alkylation of
 indoles.
;
_journal_issue 31
_journal_name_full 'Organic &amp; biomolecular chemistry'
_journal_page_first 7509
_journal_page_last 7519
_journal_paper_doi 10.1039/c6ob01354f
_journal_volume 14
_journal_year 2016
_chemical_absolute_configuration unk
_chemical_formula_sum 'C38 H40 N P'
_chemical_formula_weight 541.68
_space_group_crystal_system orthorhombic
_space_group_IT_number 19
_space_group_name_Hall 'P 2ac 2ab'
_space_group_name_H-M_alt 'P 21 21 21'
_symmetry_space_group_name_Hall 'P 2ac 2ab'
_symmetry_space_group_name_H-M 'P 21 21 21'
_atom_sites_solution_hydrogens geom
_atom_sites_solution_primary direct
_atom_sites_solution_secondary difmap
_audit_update_record
;
2016-06-21 deposited with the CCDC.
2016-07-07 downloaded from the CCDC.
;
_cell_angle_alpha 90
_cell_angle_beta 90
_cell_angle_gamma 90
_cell_formula_units_Z 4
_cell_length_a 10.51380(10)
_cell_length_b 14.5405(2)
_cell_length_c 19.6851(3)
_cell_measurement_reflns_used 9938
_cell_measurement_temperature 173
_cell_measurement_theta_max 71.9575
_cell_measurement_theta_min 3.7793
_cell_volume 3009.38(7)
_computing_cell_refinement 'SAINT V8.34A (Bruker AXS Inc., 2013)'
_computing_data_reduction 'SAINT V8.34A (Bruker AXS Inc., 2013)'
_computing_structure_refinement 'SHELXL-2014 (Sheldrick, 2014)'
_diffrn_ambient_temperature 173
_diffrn_detector_area_resol_mean 8.3333
_diffrn_measured_fraction_theta_full 0.999
_diffrn_measured_fraction_theta_max 0.992
_diffrn_measurement_device_type 'Bruker APEXII CCD area detector'
_diffrn_measurement_method '\f and \w scans'
_diffrn_radiation_monochromator 'Bruker Helios multilayer confocal mirror'
_diffrn_radiation_type CuK\a
_diffrn_radiation_wavelength 1.54178
_diffrn_reflns_av_R_equivalents 0.0156
_diffrn_reflns_av_unetI/netI 0.0249
_diffrn_reflns_limit_h_max 12
_diffrn_reflns_limit_h_min -12
_diffrn_reflns_limit_k_max 17
_diffrn_reflns_limit_k_min -17
_diffrn_reflns_limit_l_max 24
_diffrn_reflns_limit_l_min -24
_diffrn_reflns_number 15331
_diffrn_reflns_theta_full 67.679
_diffrn_reflns_theta_max 72.049
_diffrn_reflns_theta_min 3.78
_diffrn_source 'Bruker TXS fine-focus rotating anode'
_exptl_absorpt_coefficient_mu 0.996
_exptl_absorpt_correction_T_max 0.91
_exptl_absorpt_correction_T_min 0.85
_exptl_absorpt_correction_type multi-scan
_exptl_absorpt_process_details 'SADABS V2014/2 (Bruker AXS Inc.)'
_exptl_crystal_colour colourless
_exptl_crystal_density_diffrn 1.196
_exptl_crystal_density_method 'not measured'
_exptl_crystal_description prismatic
_exptl_crystal_F_000 1160
_exptl_crystal_size_max 0.200
_exptl_crystal_size_mid 0.200
_exptl_crystal_size_min 0.100
_refine_diff_density_max 0.557
_refine_diff_density_min -0.141
_refine_ls_abs_structure_details
;
Flack x determined using 2295 quotients [(I+)-(I-)]/[(I+)+(I-)]
(Parsons, Flack and Wagner, Acta Cryst. B69 (2013) 249-259).
;
_refine_ls_abs_structure_Flack 0.033(4)
_refine_ls_extinction_method none
_refine_ls_goodness_of_fit_ref 1.022
_refine_ls_hydrogen_treatment constr
_refine_ls_matrix_type full
_refine_ls_number_parameters 362
_refine_ls_number_reflns 5701
_refine_ls_number_restraints 0
_refine_ls_restrained_S_all 1.022
_refine_ls_R_factor_all 0.0348
_refine_ls_R_factor_gt 0.0338
_refine_ls_shift/su_max 0.000
_refine_ls_shift/su_mean 0.000
_refine_ls_structure_factor_coef Fsqd
_refine_ls_weighting_details 'w=1/[\s^2^(Fo^2^)+(0.0710P)^2^+0.2210P] where P=(Fo^2^+2Fc^2^)/3'
_refine_ls_weighting_scheme calc
_refine_ls_wR_factor_gt 0.0942
_refine_ls_wR_factor_ref 0.0950
_reflns_number_gt 5521
_reflns_number_total 5701
_reflns_threshold_expression 'I > 2\s(I)'
_cod_data_source_file c6ob01354f2.cif
_cod_data_source_block I
_cod_depositor_comments 'Adding full bibliography for 7155198--7155200.cif.'
_cod_database_code 7155198

loop_
_space_group_symop_operation_xyz
'x, y, z'
'-x+1/2, -y, z+1/2'
'-x, y+1/2, -z+1/2'
'x+1/2, -y+1/2, -z'

loop_
_atom_site_type_symbol
_atom_site_label
_atom_site_fract_x
_atom_site_fract_y
_atom_site_fract_z
_atom_site_U_iso_or_equiv
_atom_site_adp_type
_atom_site_calc_flag
_atom_site_refinement_flags_adp
_atom_site_refinement_flags_posn
_atom_site_occupancy
C C1 0.31407(18) 0.12661(12) 0.15054(10) 0.0272(4) Uani d . . 1
C C2 0.43454(17) 0.15512(13) 0.17430(9) 0.0274(3) Uani d . . 1
C C3 0.44905(19) 0.18177(14) 0.24219(10) 0.0328(4) Uani d . . 1
H H3 0.5301 0.2012 0.258 0.039 Uiso calc U R 1
C C4 0.3471(2) 0.18016(15) 0.28644(11) 0.0360(4) Uani d . . 1
H H4 0.3582 0.1976 0.3326 0.043 Uiso calc U R 1
C C5 0.2291(2) 0.15316(15) 0.26324(11) 0.0353(4) Uani d . . 1
H H5 0.1591 0.1526 0.2938 0.042 Uiso calc U R 1
C C6 0.21024(18) 0.12663(13) 0.19602(11) 0.0323(4) Uani d . . 1
C C7 0.2990(2) 0.00410(14) 0.05856(10) 0.0304(4) Uani d . . 1
C C8 0.1770(2) -0.02206(15) 0.01929(13) 0.0419(5) Uani d . . 1
H H8A 0.1018 -0.013 0.0488 0.05 Uiso calc U R 1
H H8B 0.1676 0.0183 -0.0209 0.05 Uiso calc U R 1
C C9 0.4133(2) -0.01168(14) 0.01119(11) 0.0372(5) Uani d . . 1
H H9A 0.4929 0.0051 0.0351 0.045 Uiso calc U R 1
H H9B 0.4053 0.0282 -0.0293 0.045 Uiso calc U R 1
C C10 0.3124(2) -0.05983(13) 0.11996(11) 0.0337(4) Uani d . . 1
H H10A 0.2395 -0.0506 0.151 0.04 Uiso calc U R 1
H H10B 0.3913 -0.0446 0.145 0.04 Uiso calc U R 1
C C11 0.1837(3) -0.12308(17) -0.00366(14) 0.0505(6) Uani d . . 1
H H11 0.1044 -0.139 -0.0291 0.061 Uiso calc U R 1
C C12 0.4196(3) -0.11324(17) -0.01117(12) 0.0473(5) Uani d . . 1
H H12 0.4948 -0.1224 -0.0415 0.057 Uiso calc U R 1
C C13 0.2983(3) -0.13728(18) -0.04984(13) 0.0569(7) Uani d . . 1
H H13A 0.2906 -0.0976 -0.0905 0.068 Uiso calc U R 1
H H13B 0.3018 -0.2021 -0.0651 0.068 Uiso calc U R 1
C C14 0.1950(3) -0.18550(16) 0.05894(15) 0.0498(6) Uani d . . 1
H H14A 0.1205 -0.1765 0.089 0.06 Uiso calc U R 1
H H14B 0.1972 -0.2508 0.0447 0.06 Uiso calc U R 1
C C15 0.3170(2) -0.16116(15) 0.09702(12) 0.0405(5) Uani d . . 1
H H15 0.3253 -0.2017 0.1378 0.049 Uiso calc U R 1
C C16 0.4322(3) -0.17488(15) 0.05092(13) 0.0469(5) Uani d . . 1
H H16A 0.5111 -0.1594 0.0759 0.056 Uiso calc U R 1
H H16B 0.4375 -0.24 0.0366 0.056 Uiso calc U R 1
C C17 0.2978(2) 0.17383(15) 0.02994(11) 0.0408(5) Uani d . . 1
H H17A 0.2464 0.1559 -0.01 0.049 Uiso calc U R 1
H H17B 0.3871 0.1809 0.015 0.049 Uiso calc U R 1
C C18 0.2510(2) 0.26259(15) 0.05666(12) 0.0419(5) Uani d . . 1
H H18 0.1655 0.2647 0.0722 0.05 Uiso calc U R 1
C C19 0.3180(2) 0.33903(16) 0.06073(11) 0.0405(5) Uani d . . 1
H H19 0.4017 0.3367 0.0427 0.049 Uiso calc U R 1
C C20 0.2782(2) 0.42730(15) 0.08991(12) 0.0409(5) Uani d . . 1
C C21 0.1558(3) 0.44355(18) 0.11563(15) 0.0508(6) Uani d . . 1
H H21 0.0933 0.3965 0.113 0.061 Uiso calc U R 1
C C22 0.1250(3) 0.5265(2) 0.14458(16) 0.0590(7) Uani d . . 1
H H22 0.0416 0.5361 0.1617 0.071 Uiso calc U R 1
C C23 0.2133(3) 0.59588(19) 0.14904(14) 0.0556(7) Uani d . . 1
H H23 0.1918 0.6527 0.1699 0.067 Uiso calc U R 1
C C24 0.3326(3) 0.58225(17) 0.12307(14) 0.0503(6) Uani d . . 1
H H24 0.3935 0.6304 0.1251 0.06 Uiso calc U R 1
C C25 0.3653(2) 0.49882(17) 0.09385(13) 0.0442(5) Uani d . . 1
H H25 0.4487 0.4905 0.0763 0.053 Uiso calc U R 1
C C26 0.66811(19) 0.24948(14) 0.15537(11) 0.0337(4) Uani d . . 1
C C27 0.6160(2) 0.33683(16) 0.16352(13) 0.0431(5) Uani d . . 1
H H27 0.5291 0.3468 0.1524 0.052 Uiso calc U R 1
C C28 0.6884(3) 0.40931(17) 0.18754(14) 0.0511(6) Uani d . . 1
H H28 0.6514 0.4685 0.1927 0.061 Uiso calc U R 1
C C29 0.8148(3) 0.39538(18) 0.20401(16) 0.0559(7) Uani d . . 1
H H29 0.8648 0.4447 0.221 0.067 Uiso calc U R 1
C C30 0.8674(3) 0.3099(2) 0.1957(2) 0.0670(9) Uani d . . 1
H H30 0.9544 0.3004 0.2065 0.08 Uiso calc U R 1
C C31 0.7943(2) 0.23656(18) 0.17154(17) 0.0541(7) Uani d . . 1
H H31 0.8319 0.1776 0.1662 0.065 Uiso calc U R 1
C C32 0.65955(18) 0.05357(13) 0.13848(10) 0.0287(4) Uani d . . 1
C C33 0.6450(2) 0.00409(15) 0.19821(11) 0.0369(5) Uani d . . 1
H H33 0.5868 0.0249 0.2318 0.044 Uiso calc U R 1
C C34 0.7146(3) -0.07558(16) 0.20941(13) 0.0466(5) Uani d . . 1
H H34 0.7043 -0.1088 0.2506 0.056 Uiso calc U R 1
C C35 0.7994(2) -0.10681(16) 0.16053(15) 0.0477(6) Uani d . . 1
H H35 0.8474 -0.1611 0.1683 0.057 Uiso calc U R 1
C C36 0.8136(2) -0.05881(17) 0.10070(14) 0.0480(6) Uani d . . 1
H H36 0.8715 -0.0801 0.0671 0.058 Uiso calc U R 1
C C37 0.7435(2) 0.02053(16) 0.08943(13) 0.0411(5) Uani d . . 1
H H37 0.7529 0.0528 0.0478 0.049 Uiso calc U R 1
C C38 0.0784(2) 0.10109(17) 0.17329(13) 0.0432(5) Uani d . . 1
H H38A 0.0732 0.0343 0.167 0.065 Uiso calc U R 1
H H38B 0.0593 0.132 0.1302 0.065 Uiso calc U R 1
H H38C 0.0167 0.1203 0.2078 0.065 Uiso calc U R 1
N N1 0.29051(16) 0.10147(11) 0.08122(8) 0.0313(4) Uani d . . 1
P P1 0.57120(4) 0.15871(3) 0.11607(2) 0.02864(13) Uani d . . 1

loop_
_atom_site_aniso_label
_atom_site_aniso_U_11
_atom_site_aniso_U_22
_atom_site_aniso_U_33
_atom_site_aniso_U_12
_atom_site_aniso_U_13
_atom_site_aniso_U_23
C1 0.0294(8) 0.0214(8) 0.0309(9) 0.0028(7) -0.0014(7) 0.0025(7)
C2 0.0287(8) 0.0249(8) 0.0284(8) 0.0016(8) 0.0029(7) 0.0014(7)
C3 0.0341(9) 0.0318(9) 0.0326(9) -0.0031(8) -0.0022(8) 0.0005(8)
C4 0.0468(11) 0.0331(10) 0.0280(9) 0.0021(9) 0.0028(9) -0.0021(8)
C5 0.0370(10) 0.0307(9) 0.0383(10) 0.0046(9) 0.0110(8) -0.0001(9)
C6 0.0291(9) 0.0254(8) 0.0425(11) 0.0046(7) 0.0023(8) 0.0025(8)
C7 0.0327(9) 0.0275(9) 0.0311(9) -0.0026(8) -0.0067(8) -0.0009(8)
C8 0.0419(12) 0.0341(11) 0.0498(12) -0.0049(9) -0.0169(10) 0.0009(10)
C9 0.0434(11) 0.0334(10) 0.0347(10) -0.0016(9) 0.0010(9) -0.0055(9)
C10 0.0399(10) 0.0270(9) 0.0342(10) 0.0012(8) -0.0029(8) -0.0009(8)
C11 0.0582(14) 0.0358(11) 0.0576(14) -0.0092(11) -0.0252(12) -0.0052(11)
C12 0.0601(14) 0.0388(11) 0.0431(11) 0.0040(11) 0.0061(11) -0.0128(10)
C13 0.091(2) 0.0373(12) 0.0424(12) -0.0020(13) -0.0161(14) -0.0127(10)
C14 0.0558(14) 0.0306(10) 0.0631(15) -0.0088(10) -0.0082(12) -0.0009(10)
C15 0.0521(12) 0.0263(9) 0.0432(11) 0.0010(9) -0.0062(10) 0.0017(9)
C16 0.0565(13) 0.0313(10) 0.0529(13) 0.0094(10) -0.0060(12) -0.0090(10)
C17 0.0549(13) 0.0314(10) 0.0362(10) -0.0008(10) -0.0114(10) 0.0041(9)
C18 0.0465(12) 0.0331(11) 0.0462(12) 0.0041(9) -0.0078(10) 0.0067(9)
C19 0.0456(11) 0.0379(11) 0.0380(10) 0.0017(10) -0.0063(9) 0.0070(9)
C20 0.0532(12) 0.0338(11) 0.0357(10) 0.0041(9) -0.0097(10) 0.0084(9)
C21 0.0484(12) 0.0444(12) 0.0597(14) -0.0037(10) -0.0074(12) 0.0081(12)
C22 0.0572(15) 0.0529(15) 0.0670(17) 0.0141(12) 0.0060(14) 0.0087(14)
C23 0.0792(18) 0.0390(12) 0.0487(13) 0.0114(12) -0.0018(13) 0.0016(11)
C24 0.0638(15) 0.0377(11) 0.0495(13) -0.0058(11) -0.0121(12) 0.0041(11)
C25 0.0465(12) 0.0434(12) 0.0426(11) -0.0002(10) -0.0044(10) 0.0087(10)
C26 0.0323(9) 0.0297(9) 0.0390(10) -0.0051(8) 0.0036(8) 0.0029(8)
C27 0.0435(11) 0.0339(10) 0.0519(12) 0.0006(9) -0.0017(10) 0.0017(10)
C28 0.0632(15) 0.0299(10) 0.0601(15) -0.0053(10) 0.0091(13) -0.0039(11)
C29 0.0563(14) 0.0409(12) 0.0705(16) -0.0223(11) 0.0103(13) -0.0132(13)
C30 0.0362(12) 0.0550(15) 0.110(3) -0.0104(11) -0.0065(15) -0.0185(17)
C31 0.0328(10) 0.0387(12) 0.091(2) -0.0037(9) -0.0044(12) -0.0103(13)
C32 0.0268(8) 0.0255(8) 0.0337(9) -0.0027(7) -0.0025(7) -0.0021(7)
C33 0.0436(11) 0.0339(10) 0.0330(10) 0.0028(9) 0.0003(9) -0.0024(8)
C34 0.0607(14) 0.0359(11) 0.0431(12) 0.0024(10) -0.0056(11) 0.0050(10)
C35 0.0439(11) 0.0306(10) 0.0686(15) 0.0061(9) -0.0028(11) -0.0017(11)
C36 0.0400(11) 0.0396(11) 0.0645(16) 0.0030(9) 0.0150(11) -0.0062(11)
C37 0.0401(11) 0.0372(11) 0.0460(12) -0.0002(9) 0.0114(10) 0.0023(10)
C38 0.0287(9) 0.0465(12) 0.0543(13) 0.0026(9) 0.0016(10) -0.0011(10)
N1 0.0370(8) 0.0258(8) 0.0310(8) 0.0009(6) -0.0039(7) 0.0006(7)
P1 0.0274(2) 0.0287(2) 0.0298(2) -0.00111(18) 0.00157(18) 0.00209(19)

loop_
_atom_type_symbol
_atom_type_description
_atom_type_scat_dispersion_real
_atom_type_scat_dispersion_imag
_atom_type_scat_source
C C 0.0181 0.0091 'International Tables Vol C Tables 4.2.6.8 and 6.1.1.4'
H H 0.0000 0.0000 'International Tables Vol C Tables 4.2.6.8 and 6.1.1.4'
N N 0.0311 0.0180 'International Tables Vol C Tables 4.2.6.8 and 6.1.1.4'
P P 0.2955 0.4335 'International Tables Vol C Tables 4.2.6.8 and 6.1.1.4'

loop_
_geom_angle_atom_site_label_1
_geom_angle_atom_site_label_2
_geom_angle_atom_site_label_3
_geom_angle
C6 C1 C2 118.90(17)
C6 C1 N1 118.02(17)
C2 C1 N1 123.01(17)
C3 C2 C1 119.68(17)
C3 C2 P1 120.14(15)
C1 C2 P1 120.17(14)
C4 C3 C2 120.85(19)
C4 C3 H3 119.6
C2 C3 H3 119.6
C5 C4 C3 119.61(19)
C5 C4 H4 120.2
C3 C4 H4 120.2
C4 C5 C6 121.42(18)
C4 C5 H5 119.3
C6 C5 H5 119.3
C5 C6 C1 119.52(18)
C5 C6 C38 118.84(19)
C1 C6 C38 121.62(19)
N1 C7 C10 110.28(16)
N1 C7 C9 111.78(16)
C10 C7 C9 108.43(17)
N1 C7 C8 109.53(17)
C10 C7 C8 108.77(17)
C9 C7 C8 107.98(17)
C11 C8 C7 110.09(19)
C11 C8 H8A 109.6
C7 C8 H8A 109.6
C11 C8 H8B 109.6
C7 C8 H8B 109.6
H8A C8 H8B 108.2
C7 C9 C12 110.44(19)
C7 C9 H9A 109.6
C12 C9 H9A 109.6
C7 C9 H9B 109.6
C12 C9 H9B 109.6
H9A C9 H9B 108.1
C7 C10 C15 110.60(17)
C7 C10 H10A 109.5
C15 C10 H10A 109.5
C7 C10 H10B 109.5
C15 C10 H10B 109.5
H10A C10 H10B 108.1
C13 C11 C14 109.8(2)
C13 C11 C8 109.9(2)
C14 C11 C8 109.4(2)
C13 C11 H11 109.2
C14 C11 H11 109.2
C8 C11 H11 109.2
C16 C12 C13 109.8(2)
C16 C12 C9 109.79(18)
C13 C12 C9 109.0(2)
C16 C12 H12 109.4
C13 C12 H12 109.4
C9 C12 H12 109.4
C11 C13 C12 109.41(19)
C11 C13 H13A 109.8
C12 C13 H13A 109.8
C11 C13 H13B 109.8
C12 C13 H13B 109.8
H13A C13 H13B 108.2
C15 C14 C11 108.8(2)
C15 C14 H14A 109.9
C11 C14 H14A 109.9
C15 C14 H14B 109.9
C11 C14 H14B 109.9
H14A C14 H14B 108.3
C16 C15 C14 110.2(2)
C16 C15 C10 108.88(19)
C14 C15 C10 109.82(19)
C16 C15 H15 109.3
C14 C15 H15 109.3
C10 C15 H15 109.3
C12 C16 C15 109.3(2)
C12 C16 H16A 109.8
C15 C16 H16A 109.8
C12 C16 H16B 109.8
C15 C16 H16B 109.8
H16A C16 H16B 108.3
N1 C17 C18 111.45(19)
N1 C17 H17A 109.3
C18 C17 H17A 109.3
N1 C17 H17B 109.3
C18 C17 H17B 109.3
H17A C17 H17B 108.0
C19 C18 C17 125.4(2)
C19 C18 H18 117.3
C17 C18 H18 117.3
C18 C19 C20 127.5(2)
C18 C19 H19 116.3
C20 C19 H19 116.3
C25 C20 C21 117.3(2)
C25 C20 C19 119.3(2)
C21 C20 C19 123.4(2)
C22 C21 C20 120.9(3)
C22 C21 H21 119.5
C20 C21 H21 119.5
C21 C22 C23 120.8(3)
C21 C22 H22 119.6
C23 C22 H22 119.6
C24 C23 C22 119.3(2)
C24 C23 H23 120.4
C22 C23 H23 120.4
C23 C24 C25 120.6(2)
C23 C24 H24 119.7
C25 C24 H24 119.7
C24 C25 C20 121.0(2)
C24 C25 H25 119.5
C20 C25 H25 119.5
C31 C26 C27 118.5(2)
C31 C26 P1 122.23(18)
C27 C26 P1 119.02(16)
C28 C27 C26 121.1(2)
C28 C27 H27 119.4
C26 C27 H27 119.4
C29 C28 C27 119.8(2)
C29 C28 H28 120.1
C27 C28 H28 120.1
C30 C29 C28 119.5(2)
C30 C29 H29 120.2
C28 C29 H29 120.2
C29 C30 C31 120.7(3)
C29 C30 H30 119.6
C31 C30 H30 119.6
C26 C31 C30 120.2(2)
C26 C31 H31 119.9
C30 C31 H31 119.9
C33 C32 C37 118.59(19)
C33 C32 P1 125.29(15)
C37 C32 P1 116.07(16)
C32 C33 C34 120.6(2)
C32 C33 H33 119.7
C34 C33 H33 119.7
C35 C34 C33 120.1(2)
C35 C34 H34 119.9
C33 C34 H34 119.9
C36 C35 C34 119.8(2)
C36 C35 H35 120.1
C34 C35 H35 120.1
C35 C36 C37 120.0(2)
C35 C36 H36 120.0
C37 C36 H36 120.0
C36 C37 C32 120.8(2)
C36 C37 H37 119.6
C32 C37 H37 119.6
C6 C38 H38A 109.5
C6 C38 H38B 109.5
H38A C38 H38B 109.5
C6 C38 H38C 109.5
H38A C38 H38C 109.5
H38B C38 H38C 109.5
C1 N1 C17 117.71(16)
C1 N1 C7 121.18(15)
C17 N1 C7 118.39(16)
C26 P1 C2 101.02(9)
C26 P1 C32 102.44(9)
C2 P1 C32 102.77(8)

loop_
_geom_bond_atom_site_label_1
_geom_bond_atom_site_label_2
_geom_bond_distance
C1 C6 1.412(3)
C1 C2 1.412(3)
C1 N1 1.434(2)
C2 C3 1.400(3)
C2 P1 1.8388(18)
C3 C4 1.381(3)
C3 H3 0.95
C4 C5 1.379(3)
C4 H4 0.95
C5 C6 1.392(3)
C5 H5 0.95
C6 C38 1.503(3)
C7 N1 1.487(3)
C7 C10 1.531(3)
C7 C9 1.538(3)
C7 C8 1.546(3)
C8 C11 1.538(3)
C8 H8A 0.99
C8 H8B 0.99
C9 C12 1.542(3)
C9 H9A 0.99
C9 H9B 0.99
C10 C15 1.542(3)
C10 H10A 0.99
C10 H10B 0.99
C11 C13 1.523(4)
C11 C14 1.535(4)
C11 H11 1.0
C12 C16 1.521(4)
C12 C13 1.526(4)
C12 H12 1.0
C13 H13A 0.99
C13 H13B 0.99
C14 C15 1.527(3)
C14 H14A 0.99
C14 H14B 0.99
C15 C16 1.527(4)
C15 H15 1.0
C16 H16A 0.99
C16 H16B 0.99
C17 N1 1.460(3)
C17 C18 1.478(3)
C17 H17A 0.99
C17 H17B 0.99
C18 C19 1.319(3)
C18 H18 0.95
C19 C20 1.467(3)
C19 H19 0.95
C20 C25 1.388(4)
C20 C21 1.403(4)
C21 C22 1.373(4)
C21 H21 0.95
C22 C23 1.374(5)
C22 H22 0.95
C23 C24 1.369(4)
C23 H23 0.95
C24 C25 1.386(4)
C24 H24 0.95
C25 H25 0.95
C26 C31 1.378(3)
C26 C27 1.393(3)
C26 P1 1.838(2)
C27 C28 1.384(4)
C27 H27 0.95
C28 C29 1.382(4)
C28 H28 0.95
C29 C30 1.370(4)
C29 H29 0.95
C30 C31 1.398(4)
C30 H30 0.95
C31 H31 0.95
C32 C33 1.387(3)
C32 C37 1.394(3)
C32 P1 1.843(2)
C33 C34 1.388(3)
C33 H33 0.95
C34 C35 1.388(4)
C34 H34 0.95
C35 C36 1.377(4)
C35 H35 0.95
C36 C37 1.387(3)
C36 H36 0.95
C37 H37 0.95
C38 H38A 0.98
C38 H38B 0.98
C38 H38C 0.98

loop_
_geom_torsion_atom_site_label_1
_geom_torsion_atom_site_label_2
_geom_torsion_atom_site_label_3
_geom_torsion_atom_site_label_4
_geom_torsion
C6 C1 C2 C3 0.7(3)
N1 C1 C2 C3 177.70(17)
C6 C1 C2 P1 -178.51(13)
N1 C1 C2 P1 -1.5(2)
C1 C2 C3 C4 0.3(3)
P1 C2 C3 C4 179.47(16)
C2 C3 C4 C5 -0.9(3)
C3 C4 C5 C6 0.5(3)
C4 C5 C6 C1 0.5(3)
C4 C5 C6 C38 -177.9(2)
C2 C1 C6 C5 -1.0(3)
N1 C1 C6 C5 -178.23(18)
C2 C1 C6 C38 177.29(18)
N1 C1 C6 C38 0.1(3)
N1 C7 C8 C11 -179.2(2)
C10 C7 C8 C11 -58.7(3)
C9 C7 C8 C11 58.8(2)
N1 C7 C9 C12 179.83(18)
C10 C7 C9 C12 58.1(2)
C8 C7 C9 C12 -59.6(2)
N1 C7 C10 C15 178.18(17)
C9 C7 C10 C15 -59.1(2)
C8 C7 C10 C15 58.1(2)
C7 C8 C11 C13 -60.0(3)
C7 C8 C11 C14 60.7(3)
C7 C9 C12 C16 -59.4(3)
C7 C9 C12 C13 61.0(2)
C14 C11 C13 C12 -60.2(3)
C8 C11 C13 C12 60.2(3)
C16 C12 C13 C11 60.0(3)
C9 C12 C13 C11 -60.3(3)
C13 C11 C14 C15 59.8(3)
C8 C11 C14 C15 -61.0(3)
C11 C14 C15 C16 -59.6(3)
C11 C14 C15 C10 60.3(3)
C7 C10 C15 C16 60.9(2)
C7 C10 C15 C14 -59.8(2)
C13 C12 C16 C15 -59.6(2)
C9 C12 C16 C15 60.2(3)
C14 C15 C16 C12 59.8(2)
C10 C15 C16 C12 -60.7(2)
N1 C17 C18 C19 120.2(3)
C17 C18 C19 C20 -176.6(2)
C18 C19 C20 C25 175.6(2)
C18 C19 C20 C21 -3.2(4)
C25 C20 C21 C22 -1.2(4)
C19 C20 C21 C22 177.7(2)
C20 C21 C22 C23 0.1(4)
C21 C22 C23 C24 1.2(4)
C22 C23 C24 C25 -1.4(4)
C23 C24 C25 C20 0.3(4)
C21 C20 C25 C24 1.0(3)
C19 C20 C25 C24 -177.9(2)
C31 C26 C27 C28 -0.3(4)
P1 C26 C27 C28 -174.5(2)
C26 C27 C28 C29 -0.2(4)
C27 C28 C29 C30 0.6(5)
C28 C29 C30 C31 -0.7(6)
C27 C26 C31 C30 0.2(4)
P1 C26 C31 C30 174.3(3)
C29 C30 C31 C26 0.3(6)
C37 C32 C33 C34 1.3(3)
P1 C32 C33 C34 178.61(18)
C32 C33 C34 C35 -0.3(4)
C33 C34 C35 C36 -0.4(4)
C34 C35 C36 C37 0.1(4)
C35 C36 C37 C32 1.0(4)
C33 C32 C37 C36 -1.7(3)
P1 C32 C37 C36 -179.18(19)
C6 C1 N1 C17 109.5(2)
C2 C1 N1 C17 -67.6(2)
C6 C1 N1 C7 -89.5(2)
C2 C1 N1 C7 93.4(2)
C18 C17 N1 C1 -35.2(3)
C18 C17 N1 C7 163.29(18)
C10 C7 N1 C1 9.5(3)
C9 C7 N1 C1 -111.2(2)
C8 C7 N1 C1 129.14(19)
C10 C7 N1 C17 170.34(18)
C9 C7 N1 C17 49.6(2)
C8 C7 N1 C17 -70.0(2)
C31 C26 P1 C2 127.3(2)
C27 C26 P1 C2 -58.69(19)
C31 C26 P1 C32 21.4(2)
C27 C26 P1 C32 -164.56(18)
C3 C2 P1 C26 -26.89(18)
C1 C2 P1 C26 152.27(15)
C3 C2 P1 C32 78.73(17)
C1 C2 P1 C32 -102.11(15)
C33 C32 P1 C26 86.57(18)
C37 C32 P1 C26 -96.10(17)
C33 C32 P1 C2 -17.95(19)
C37 C32 P1 C2 159.38(16)
